data_7234335
loop_
_publ_author_name
'Denis Gentili'
'Nicola Demitri'
'Bernhard Schafer'
'Fabiola Liscio'
'Ilaria Bergenti'
'Giampiero Ruani'
'Mario Ruben'
'Massimiliano Cavallini'

_publ_section_title
;
 Multi-modal sensing in spin crossover compounds
;
_journal_name_full 'Journal of Materials Chemistry C'
_journal_page_first 7836
_journal_page_last 7844
_journal_paper_doi 10.1039/C5TC00845J
_journal_volume 3
_journal_year 2015
_chemical_formula_moiety 'C18 H12 Fe N14, C2H4O'
_chemical_formula_sum 'C20 H18 Fe N14 O'
_chemical_formula_weight 526.33
_space_group_crystal_system monoclinic
_space_group_IT_number 15
_space_group_name_Hall '-C 2yc'
_space_group_name_H-M_alt 'C 1 2/c 1'
_atom_sites_solution_hydrogens geom
_atom_sites_solution_primary direct
_atom_sites_solution_secondary difmap
_cell_angle_alpha 90
_cell_angle_beta 131.676(33)
_cell_angle_gamma 90
_cell_formula_units_Z 8
_cell_length_a 23.815(29)
_cell_length_b 14.299(5)
_cell_length_c 17.265(5)
_cell_measurement_reflns_used 368
_cell_measurement_temperature 100(2)
_cell_measurement_theta_max 28.227
_cell_measurement_theta_min 1.800
_cell_volume 4391(6)
_computing_cell_refinement XDS
_computing_data_collection 'Elettra XRD1 Data Collection SW'
_computing_data_reduction XDS
_computing_molecular_graphics 'Ortep3 for Windows - PyMol'
_computing_publication_material 'enCIFer - publCIF'
_computing_structure_refinement 'SHELXL-2013 (Sheldrick, 2013)'
_computing_structure_solution Sir2011
_diffrn_ambient_temperature 100(2)
_diffrn_measured_fraction_theta_full 0.978
_diffrn_measured_fraction_theta_max 0.965
_diffrn_measurement_device_type
;
'Huber 4-circles Kappa Goniometer, Pilatus 2M detector'
;
_diffrn_measurement_method 'Rotating crystal'
_diffrn_radiation_type Synchrotron
_diffrn_radiation_wavelength 0.700
_diffrn_reflns_av_R_equivalents 0.0127
_diffrn_reflns_av_unetI/netI 0.0232
_diffrn_reflns_Laue_measured_fraction_full 0.978
_diffrn_reflns_Laue_measured_fraction_max 0.965
_diffrn_reflns_limit_h_max 31
_diffrn_reflns_limit_h_min -32
_diffrn_reflns_limit_k_max 19
_diffrn_reflns_limit_k_min -19
_diffrn_reflns_limit_l_max 21
_diffrn_reflns_limit_l_min -21
_diffrn_reflns_number 10560
_diffrn_reflns_point_group_measured_fraction_full 0.978
_diffrn_reflns_point_group_measured_fraction_max 0.965
_diffrn_reflns_theta_full 24.835
_diffrn_reflns_theta_max 28.227
_diffrn_reflns_theta_min 1.800
_diffrn_source 'Elettra Synchrotron - XRD1 BL'
_diffrn_standards_decay_% 0
_diffrn_standards_interval_count 0
_diffrn_standards_number 0
_exptl_absorpt_coefficient_mu 0.702
_exptl_absorpt_correction_type none
_exptl_crystal_colour red
_exptl_crystal_density_diffrn 1.592
_exptl_crystal_description parallelepiped
_exptl_crystal_F_000 2160
_exptl_crystal_size_max 0.100
_exptl_crystal_size_mid 0.050
_exptl_crystal_size_min 0.050
_refine_diff_density_max 0.847
_refine_diff_density_min -0.818
_refine_diff_density_rms 0.077
_refine_ls_extinction_coef .
_refine_ls_extinction_method none
_refine_ls_goodness_of_fit_ref 1.059
_refine_ls_hydrogen_treatment mixed
_refine_ls_matrix_type full
_refine_ls_number_parameters 329
_refine_ls_number_reflns 5480
_refine_ls_number_restraints 0
_refine_ls_restrained_S_all 1.059
_refine_ls_R_factor_all 0.0879
_refine_ls_R_factor_gt 0.0596
_refine_ls_shift/su_max 0.001
_refine_ls_shift/su_mean 0.000
_refine_ls_structure_factor_coef Fsqd
_refine_ls_weighting_details 'w=1/[\s^2^(Fo^2^)+(0.0878P)^2^+13.8476P] where P=(Fo^2^+2Fc^2^)/3'
_refine_ls_weighting_scheme calc
_refine_ls_wR_factor_gt 0.1573
_refine_ls_wR_factor_ref 0.1933
_reflns_Friedel_coverage 0.000
_reflns_Friedel_fraction_full .
_reflns_Friedel_fraction_max .
_reflns_number_gt 3994
_reflns_number_total 5480
_reflns_threshold_expression 'I > 2\s(I)'
_cod_data_source_file J-Mater-Chem-C-2015-3-7836.cif
_cod_data_source_block FeSCO_E_100K
_cod_original_sg_symbol_H-M 'C 2/c'
_cod_database_code 7234335
_shelx_space_group_comment
;
The symmetry employed for this shelxl refinement is uniquely defined
by the following loop, which should always be used as a source of
symmetry information in preference to the above space-group names.
They are only intended as comments.
;
_shelx_estimated_absorpt_t_min 0.986
_shelx_estimated_absorpt_t_max 0.993

loop_
_space_group_symop_operation_xyz
'x, y, z'
'-x, y, -z+1/2'
'x+1/2, y+1/2, z'
'-x+1/2, y+1/2, -z+1/2'
'-x, -y, -z'
'x, -y, z-1/2'
'-x+1/2, -y+1/2, -z'
'x+1/2, -y+1/2, z-1/2'

loop_
_atom_site_label
_atom_site_type_symbol
_atom_site_fract_x
_atom_site_fract_y
_atom_site_fract_z
_atom_site_U_iso_or_equiv
_atom_site_adp_type
_atom_site_occupancy
_atom_site_site_symmetry_order
_atom_site_calc_flag
_atom_site_refinement_flags_posn
_atom_site_refinement_flags_adp
_atom_site_refinement_flags_occupancy
_atom_site_disorder_assembly
_atom_site_disorder_group
Fe1_1 Fe 0.20928(2) 0.97182(3) 0.12217(4) 0.03957(17) Uani 1 1 d . . . . .
N1_1 N 0.14186(17) 0.8820(2) 0.0073(2) 0.0464(6) Uani 1 1 d . . . . .
N2_1 N 0.1350(2) 0.8320(2) -0.0685(3) 0.0559(8) Uani 1 1 d . . . . .
N3_1 N 0.07447(19) 0.7849(2) -0.1208(3) 0.0604(9) Uani 1 1 d . . . . .
N4_1 N 0.04146(17) 0.8029(2) -0.0796(3) 0.0562(8) Uani 1 1 d . . . . .
N5_1 N 0.13611(15) 0.96885(18) 0.1375(2) 0.0430(6) Uani 1 1 d . . . . .
N6_1 N 0.20681(16) 1.07086(19) 0.2712(2) 0.0448(6) Uani 1 1 d . . . . .
N7_1 N 0.24800(16) 1.0614(2) 0.2404(2) 0.0476(7) Uani 1 1 d . . . . .
N8_1 N 0.17771(15) 1.0687(2) 0.0116(2) 0.0450(6) Uani 1 1 d . . . . .
N9_1 N 0.12249(16) 1.1259(2) -0.0548(3) 0.0514(7) Uani 1 1 d . . . . .
N10_1 N 0.13615(17) 1.1731(2) -0.1100(3) 0.0536(8) Uani 1 1 d . . . . .
N11_1 N 0.19997(17) 1.1475(2) -0.0821(3) 0.0515(7) Uani 1 1 d . . . . .
N12_1 N 0.28780(14) 0.97022(18) 0.1179(2) 0.0400(6) Uani 1 1 d . . . . .
N13_1 N 0.33219(14) 0.85748(19) 0.2422(2) 0.0428(6) Uani 1 1 d . . . . .
N14_1 N 0.27242(15) 0.8758(2) 0.2325(2) 0.0425(6) Uani 1 1 d . . . . .
C1_1 C 0.08456(19) 0.8633(2) -0.0004(3) 0.0466(8) Uani 1 1 d . . . . .
C2_1 C 0.07919(18) 0.9118(2) 0.0736(3) 0.0454(7) Uani 1 1 d . . . . .
C3_1 C 0.02720(19) 0.9076(3) 0.0848(3) 0.0512(8) Uani 1 1 d . . . . .
H3_1 H -0.0149 0.8673 0.0406 0.061 Uiso 1 1 calc R U . . .
C4_1 C 0.0341(2) 0.9622(3) 0.1611(3) 0.0523(9) Uani 1 1 d . . . . .
H4_1 H -0.0036 0.9571 0.1652 0.063 Uiso 1 1 calc R U . . .
C5_1 C 0.09296(19) 1.0208(3) 0.2270(3) 0.0481(8) Uani 1 1 d . . . . .
H5_1 H 0.0991 1.0579 0.2778 0.058 Uiso 1 1 calc R U . . .
C6_1 C 0.14246(19) 1.0201(2) 0.2116(3) 0.0428(7) Uani 1 1 d . . . . .
C7_1 C 0.2374(2) 1.1297(3) 0.3556(3) 0.0530(9) Uani 1 1 d . . . . .
H7_1 H 0.2181 1.1445 0.3878 0.064 Uiso 1 1 calc R U . . .
C8_1 C 0.2989(2) 1.1591(3) 0.3792(3) 0.0579(10) Uani 1 1 d . . . . .
H8_1 H 0.3341 1.2014 0.4336 0.070 Uiso 1 1 calc R U . . .
C9_1 C 0.3045(2) 1.1157(3) 0.3073(3) 0.0543(9) Uani 1 1 d . . . . .
H9_1 H 0.3450 1.1262 0.3096 0.065 Uiso 1 1 calc R U . . .
C10_1 C 0.22379(18) 1.0843(2) -0.0073(3) 0.0441(7) Uani 1 1 d . . . . .
C11_1 C 0.28884(18) 1.0289(2) 0.0541(3) 0.0427(7) Uani 1 1 d . . . . .
C12_1 C 0.3453(2) 1.0308(3) 0.0523(3) 0.0510(8) Uani 1 1 d . . . . .
H12_1 H 0.3459 1.0722 0.0098 0.061 Uiso 1 1 calc R U . . .
C13_1 C 0.4007(2) 0.9673(3) 0.1174(3) 0.0552(9) Uani 1 1 d . . . . .
H13_1 H 0.4419 0.9636 0.1202 0.066 Uiso 1 1 calc R U . . .
C14_1 C 0.39962(18) 0.9064(3) 0.1813(3) 0.0489(8) Uani 1 1 d . . . . .
H14_1 H 0.4390 0.8625 0.2249 0.059 Uiso 1 1 calc R U . . .
C15_1 C 0.34171(17) 0.9112(2) 0.1801(3) 0.0413(7) Uani 1 1 d . . . . .
C16_1 C 0.37433(19) 0.7929(2) 0.3203(3) 0.0499(8) Uani 1 1 d . . . . .
H16_1 H 0.4200 0.7671 0.3434 0.060 Uiso 1 1 calc R U . . .
C17_1 C 0.3421(2) 0.7698(3) 0.3616(3) 0.0547(9) Uani 1 1 d . . . . .
H17_1 H 0.3603 0.7277 0.4166 0.066 Uiso 1 1 calc R U . . .
C18_1 C 0.2786(2) 0.8216(2) 0.3050(3) 0.0482(8) Uani 1 1 d . . . . .
H18_1 H 0.2430 0.8212 0.3133 0.058 Uiso 1 1 calc R U . . .
O_11 O 0.0893(2) 1.3168(3) -0.2678(3) 0.0988(14) Uani 1 1 d . . . . .
H0_11 H 0.0922 1.2762 -0.2301 0.148 Uiso 1 1 calc R U . . .
C1_11 C 0.0165(3) 1.3338(4) -0.3508(5) 0.0818(15) Uani 1 1 d . . . . .
H1A_11 H -0.0079 1.3624 -0.3275 0.098 Uiso 1 1 calc R U . . .
H1B_11 H -0.0093 1.2740 -0.3857 0.098 Uiso 1 1 calc R U . . .
C2_11 C 0.0079(3) 1.4021(4) -0.4313(4) 0.0813(15) Uani 1 1 d . . . . .
H2A_11 H 0.0246 1.3699 -0.4629 0.16(3) Uiso 1 1 calc R . . . .
H2B_11 H 0.0386 1.4581 -0.3949 0.243 Uiso 1 1 calc R U . . .
H2C_11 H -0.0450 1.4203 -0.4854 0.243 Uiso 1 1 calc R U . . .

loop_
_atom_site_aniso_label
_atom_site_aniso_U_11
_atom_site_aniso_U_22
_atom_site_aniso_U_33
_atom_site_aniso_U_23
_atom_site_aniso_U_13
_atom_site_aniso_U_12
Fe1_1 0.0298(2) 0.0374(3) 0.0481(3) -0.00058(19) 0.0245(2) -0.00082(16)
N1_1 0.0442(15) 0.0393(14) 0.0494(16) 0.0016(12) 0.0284(13) 0.0033(12)
N2_1 0.0576(19) 0.0463(16) 0.0503(17) 0.0008(14) 0.0302(16) 0.0048(14)
N3_1 0.0520(18) 0.0505(18) 0.0487(17) 0.0000(14) 0.0209(15) 0.0095(15)
N4_1 0.0382(14) 0.0420(15) 0.0521(17) 0.0009(13) 0.0148(14) 0.0004(12)
N5_1 0.0323(12) 0.0333(12) 0.0475(15) 0.0021(11) 0.0199(12) 0.0009(10)
N6_1 0.0393(14) 0.0361(13) 0.0465(15) -0.0004(12) 0.0233(13) -0.0009(11)
N7_1 0.0355(13) 0.0392(14) 0.0542(17) 0.0005(13) 0.0241(13) -0.0038(11)
N8_1 0.0307(12) 0.0413(14) 0.0524(16) -0.0040(12) 0.0232(12) 0.0010(11)
N9_1 0.0342(14) 0.0471(16) 0.0555(17) -0.0030(14) 0.0224(13) 0.0044(12)
N10_1 0.0406(15) 0.0455(16) 0.0584(18) 0.0001(14) 0.0261(14) 0.0054(12)
N11_1 0.0449(16) 0.0462(16) 0.0576(18) -0.0001(14) 0.0317(15) -0.0008(13)
N12_1 0.0297(12) 0.0364(12) 0.0470(15) -0.0034(11) 0.0225(11) 0.0004(10)
N13_1 0.0276(11) 0.0370(13) 0.0483(15) -0.0025(11) 0.0187(11) -0.0008(10)
N14_1 0.0337(12) 0.0391(14) 0.0498(15) -0.0032(12) 0.0257(12) -0.0025(10)
C1_1 0.0373(16) 0.0353(15) 0.0476(18) 0.0038(13) 0.0199(14) 0.0039(12)
C2_1 0.0318(14) 0.0378(15) 0.0479(18) 0.0034(14) 0.0187(13) 0.0007(12)
C3_1 0.0354(16) 0.0460(18) 0.055(2) 0.0025(16) 0.0232(15) -0.0018(14)
C4_1 0.0361(16) 0.059(2) 0.057(2) 0.0096(17) 0.0293(16) 0.0048(15)
C5_1 0.0382(16) 0.0477(18) 0.0502(19) 0.0033(15) 0.0260(15) 0.0042(14)
C6_1 0.0369(15) 0.0366(15) 0.0461(17) 0.0032(13) 0.0238(14) 0.0012(12)
C7_1 0.054(2) 0.0422(18) 0.0492(19) -0.0018(15) 0.0284(17) -0.0011(15)
C8_1 0.052(2) 0.0402(18) 0.054(2) -0.0029(16) 0.0237(18) -0.0088(15)
C9_1 0.0387(17) 0.0447(18) 0.054(2) -0.0004(16) 0.0203(16) -0.0096(14)
C10_1 0.0345(14) 0.0427(16) 0.0477(18) -0.0044(14) 0.0243(14) -0.0024(13)
C11_1 0.0343(15) 0.0425(16) 0.0467(18) -0.0044(14) 0.0251(14) -0.0008(12)
C12_1 0.0361(16) 0.056(2) 0.054(2) -0.0022(16) 0.0268(16) -0.0032(15)
C13_1 0.0340(16) 0.062(2) 0.070(2) -0.0052(19) 0.0344(18) 0.0007(15)
C14_1 0.0298(14) 0.0499(18) 0.054(2) -0.0057(16) 0.0226(14) 0.0036(13)
C15_1 0.0297(13) 0.0373(15) 0.0465(17) -0.0078(13) 0.0210(13) -0.0026(11)
C16_1 0.0330(15) 0.0401(17) 0.0497(19) 0.0003(14) 0.0162(14) 0.0010(13)
C17_1 0.0452(18) 0.0443(18) 0.0494(19) 0.0040(16) 0.0209(16) -0.0022(15)
C18_1 0.0441(17) 0.0398(16) 0.0498(19) -0.0008(14) 0.0266(16) -0.0047(13)
O_11 0.071(2) 0.090(3) 0.101(3) 0.027(2) 0.043(2) -0.002(2)
C1_11 0.062(3) 0.073(3) 0.093(4) 0.006(3) 0.044(3) 0.003(2)
C2_11 0.053(2) 0.083(3) 0.087(3) 0.000(3) 0.038(3) 0.003(2)

loop_
_atom_type_symbol
_atom_type_description
_atom_type_scat_dispersion_real
_atom_type_scat_dispersion_imag
_atom_type_scat_source
C C 0.0030 0.0016 'International Tables Vol C Tables 4.2.6.8 and 6.1.1.4'
H H 0.0000 0.0000 'International Tables Vol C Tables 4.2.6.8 and 6.1.1.4'
N N 0.0059 0.0032 'International Tables Vol C Tables 4.2.6.8 and 6.1.1.4'
Fe Fe 0.3456 0.8265 'International Tables Vol C Tables 4.2.6.8 and 6.1.1.4'
O O 0.0106 0.0060 'International Tables Vol C Tables 4.2.6.8 and 6.1.1.4'

loop_
_geom_angle_atom_site_label_1
_geom_angle_atom_site_label_2
_geom_angle_atom_site_label_3
_geom_angle
_geom_angle_site_symmetry_1
_geom_angle_site_symmetry_3
N12_1 Fe1_1 N5_1 175.35(12) . .
N12_1 Fe1_1 N1_1 96.64(14) . .
N5_1 Fe1_1 N1_1 85.30(14) . .
N12_1 Fe1_1 N14_1 83.86(13) . .
N5_1 Fe1_1 N14_1 91.74(13) . .
N1_1 Fe1_1 N14_1 95.97(13) . .
N12_1 Fe1_1 N7_1 104.04(13) . .
N5_1 Fe1_1 N7_1 74.03(13) . .
N1_1 Fe1_1 N7_1 159.31(13) . .
N14_1 Fe1_1 N7_1 85.68(12) . .
N12_1 Fe1_1 N8_1 74.70(12) . .
N5_1 Fe1_1 N8_1 109.67(12) . .
N1_1 Fe1_1 N8_1 87.40(12) . .
N14_1 Fe1_1 N8_1 158.55(12) . .
N7_1 Fe1_1 N8_1 98.59(13) . .
C1_1 N1_1 N2_1 109.6(3) . .
C1_1 N1_1 Fe1_1 109.3(3) . .
N2_1 N1_1 Fe1_1 141.1(3) . .
N3_1 N2_1 N1_1 107.8(3) . .
N2_1 N3_1 N4_1 107.4(3) . .
C1_1 N4_1 N3_1 109.3(3) . .
C2_1 N5_1 C6_1 121.2(3) . .
C2_1 N5_1 Fe1_1 114.8(3) . .
C6_1 N5_1 Fe1_1 123.9(2) . .
C6_1 N6_1 C7_1 131.1(3) . .
C6_1 N6_1 N7_1 112.6(3) . .
C7_1 N6_1 N7_1 116.4(3) . .
C9_1 N7_1 N6_1 100.3(3) . .
C9_1 N7_1 Fe1_1 141.1(3) . .
N6_1 N7_1 Fe1_1 118.5(2) . .
N9_1 N8_1 C10_1 101.0(3) . .
N9_1 N8_1 Fe1_1 140.4(3) . .
C10_1 N8_1 Fe1_1 118.7(2) . .
N8_1 N9_1 N10_1 110.6(3) . .
N11_1 N10_1 N9_1 111.2(3) . .
N10_1 N11_1 C10_1 100.7(3) . .
C15_1 N12_1 C11_1 121.1(3) . .
C15_1 N12_1 Fe1_1 115.4(3) . .
C11_1 N12_1 Fe1_1 123.4(2) . .
N14_1 N13_1 C16_1 106.0(3) . .
N14_1 N13_1 C15_1 118.5(3) . .
C16_1 N13_1 C15_1 135.2(3) . .
N13_1 N14_1 C18_1 108.0(3) . .
N13_1 N14_1 Fe1_1 108.5(2) . .
C18_1 N14_1 Fe1_1 143.4(2) . .
N1_1 C1_1 N4_1 105.9(4) . .
N1_1 C1_1 C2_1 118.9(3) . .
N4_1 C1_1 C2_1 135.2(3) . .
N5_1 C2_1 C3_1 115.5(4) . .
N5_1 C2_1 C1_1 111.6(3) . .
C3_1 C2_1 C1_1 132.8(3) . .
C2_1 C3_1 C4_1 122.5(3) . .
C2_1 C3_1 H3_1 118.7 . .
C4_1 C3_1 H3_1 118.7 . .
C5_1 C4_1 C3_1 121.7(4) . .
C5_1 C4_1 H4_1 119.1 . .
C3_1 C4_1 H4_1 119.1 . .
C4_1 C5_1 C6_1 112.1(4) . .
C4_1 C5_1 H5_1 123.9 . .
C6_1 C5_1 H5_1 123.9 . .
N6_1 C6_1 C5_1 122.2(3) . .
N6_1 C6_1 N5_1 110.9(3) . .
C5_1 C6_1 N5_1 126.8(3) . .
C8_1 C7_1 N6_1 102.6(4) . .
C8_1 C7_1 H7_1 128.7 . .
N6_1 C7_1 H7_1 128.7 . .
C7_1 C8_1 C9_1 108.3(4) . .
C7_1 C8_1 H8_1 125.8 . .
C9_1 C8_1 H8_1 125.8 . .
N7_1 C9_1 C8_1 112.4(4) . .
N7_1 C9_1 H9_1 123.8 . .
C8_1 C9_1 H9_1 123.8 . .
N11_1 C10_1 N8_1 116.5(3) . .
N11_1 C10_1 C11_1 130.5(3) . .
N8_1 C10_1 C11_1 113.0(3) . .
C12_1 C11_1 N12_1 124.3(3) . .
C12_1 C11_1 C10_1 125.6(4) . .
N12_1 C11_1 C10_1 110.2(3) . .
C13_1 C12_1 C11_1 113.4(4) . .
C13_1 C12_1 H12_1 123.3 . .
C11_1 C12_1 H12_1 123.3 . .
C12_1 C13_1 C14_1 122.8(3) . .
C12_1 C13_1 H13_1 118.6 . .
C14_1 C13_1 H13_1 118.6 . .
C15_1 C14_1 C13_1 119.8(3) . .
C15_1 C14_1 H14_1 120.1 . .
C13_1 C14_1 H14_1 120.1 . .
N12_1 C15_1 C14_1 118.6(3) . .
N12_1 C15_1 N13_1 113.6(3) . .
C14_1 C15_1 N13_1 127.8(3) . .
N13_1 C16_1 C17_1 111.8(3) . .
N13_1 C16_1 H16_1 124.1 . .
C17_1 C16_1 H16_1 124.1 . .
C18_1 C17_1 C16_1 103.4(4) . .
C18_1 C17_1 H17_1 128.3 . .
C16_1 C17_1 H17_1 128.3 . .
C17_1 C18_1 N14_1 110.7(4) . .
C17_1 C18_1 H18_1 124.6 . .
N14_1 C18_1 H18_1 124.6 . .
C1_11 O_11 H0_11 109.5 . .
O_11 C1_11 C2_11 111.5(4) . .
O_11 C1_11 H1A_11 109.3 . .
C2_11 C1_11 H1A_11 109.3 . .
O_11 C1_11 H1B_11 109.3 . .
C2_11 C1_11 H1B_11 109.3 . .
H1A_11 C1_11 H1B_11 108.0 . .
C1_11 C2_11 H2A_11 109.5 . .
C1_11 C2_11 H2B_11 109.5 . .
H2A_11 C2_11 H2B_11 109.5 . .
C1_11 C2_11 H2C_11 109.5 . .
H2A_11 C2_11 H2C_11 109.5 . .
H2B_11 C2_11 H2C_11 109.5 . .

loop_
_geom_bond_atom_site_label_1
_geom_bond_atom_site_label_2
_geom_bond_distance
_geom_bond_site_symmetry_2
Fe1_1 N12_1 1.920(4) .
Fe1_1 N5_1 1.929(4) .
Fe1_1 N1_1 1.981(3) .
Fe1_1 N14_1 1.991(3) .
Fe1_1 N7_1 2.039(3) .
Fe1_1 N8_1 2.054(3) .
N1_1 C1_1 1.307(5) .
N1_1 N2_1 1.403(5) .
N2_1 N3_1 1.271(5) .
N3_1 N4_1 1.390(5) .
N4_1 C1_1 1.344(5) .
N5_1 C2_1 1.316(4) .
N5_1 C6_1 1.393(5) .
N6_1 C6_1 1.355(4) .
N6_1 C7_1 1.397(5) .
N6_1 N7_1 1.399(5) .
N7_1 C9_1 1.296(5) .
N8_1 N9_1 1.306(4) .
N8_1 C10_1 1.355(5) .
N9_1 N10_1 1.372(5) .
N10_1 N11_1 1.304(5) .
N11_1 C10_1 1.353(5) .
N12_1 C15_1 1.296(4) .
N12_1 C11_1 1.398(5) .
N13_1 N14_1 1.343(4) .
N13_1 C16_1 1.370(5) .
N13_1 C15_1 1.455(5) .
N14_1 C18_1 1.394(5) .
C1_1 C2_1 1.532(5) .
C2_1 C3_1 1.375(5) .
C3_1 C4_1 1.443(6) .
C3_1 H3_1 0.9500 .
C4_1 C5_1 1.356(5) .
C4_1 H4_1 0.9500 .
C5_1 C6_1 1.370(5) .
C5_1 H5_1 0.9500 .
C7_1 C8_1 1.302(6) .
C7_1 H7_1 0.9500 .
C8_1 C9_1 1.472(6) .
C8_1 H8_1 0.9500 .
C9_1 H9_1 0.9500 .
C10_1 C11_1 1.402(5) .
C11_1 C12_1 1.365(5) .
C12_1 C13_1 1.363(6) .
C12_1 H12_1 0.9500 .
C13_1 C14_1 1.419(6) .
C13_1 H13_1 0.9500 .
C14_1 C15_1 1.366(5) .
C14_1 H14_1 0.9500 .
C16_1 C17_1 1.393(6) .
C16_1 H16_1 0.9500 .
C17_1 C18_1 1.351(5) .
C17_1 H17_1 0.9500 .
C18_1 H18_1 0.9500 .
O_11 C1_11 1.347(6) .
O_11 H0_11 0.8400 .
C1_11 C2_11 1.595(8) .
C1_11 H1A_11 0.9900 .
C1_11 H1B_11 0.9900 .
C2_11 H2A_11 0.9800 .
C2_11 H2B_11 0.9800 .
C2_11 H2C_11 0.9800 .

loop_
_geom_torsion_atom_site_label_1
_geom_torsion_atom_site_label_2
_geom_torsion_atom_site_label_3
_geom_torsion_atom_site_label_4
_geom_torsion
_geom_torsion_site_symmetry_1
_geom_torsion_site_symmetry_2
_geom_torsion_site_symmetry_3
_geom_torsion_site_symmetry_4
C1_1 N1_1 N2_1 N3_1 0.4(4) . . . .
Fe1_1 N1_1 N2_1 N3_1 -179.4(3) . . . .
N1_1 N2_1 N3_1 N4_1 -0.4(4) . . . .
N2_1 N3_1 N4_1 C1_1 0.3(4) . . . .
C6_1 N6_1 N7_1 C9_1 179.6(3) . . . .
C7_1 N6_1 N7_1 C9_1 -0.1(4) . . . .
C6_1 N6_1 N7_1 Fe1_1 -3.2(4) . . . .
C7_1 N6_1 N7_1 Fe1_1 177.1(2) . . . .
C10_1 N8_1 N9_1 N10_1 -0.1(4) . . . .
Fe1_1 N8_1 N9_1 N10_1 -179.1(3) . . . .
N8_1 N9_1 N10_1 N11_1 0.6(4) . . . .
N9_1 N10_1 N11_1 C10_1 -0.8(4) . . . .
C16_1 N13_1 N14_1 C18_1 -0.2(3) . . . .
C15_1 N13_1 N14_1 C18_1 -175.2(3) . . . .
C16_1 N13_1 N14_1 Fe1_1 178.7(2) . . . .
C15_1 N13_1 N14_1 Fe1_1 3.6(3) . . . .
N2_1 N1_1 C1_1 N4_1 -0.2(4) . . . .
Fe1_1 N1_1 C1_1 N4_1 179.7(2) . . . .
N2_1 N1_1 C1_1 C2_1 -178.9(3) . . . .
Fe1_1 N1_1 C1_1 C2_1 1.0(4) . . . .
N3_1 N4_1 C1_1 N1_1 -0.1(4) . . . .
N3_1 N4_1 C1_1 C2_1 178.3(4) . . . .
C6_1 N5_1 C2_1 C3_1 0.7(5) . . . .
Fe1_1 N5_1 C2_1 C3_1 178.9(2) . . . .
C6_1 N5_1 C2_1 C1_1 -179.9(3) . . . .
Fe1_1 N5_1 C2_1 C1_1 -1.7(3) . . . .
N1_1 C1_1 C2_1 N5_1 0.4(4) . . . .
N4_1 C1_1 C2_1 N5_1 -177.8(4) . . . .
N1_1 C1_1 C2_1 C3_1 179.6(4) . . . .
N4_1 C1_1 C2_1 C3_1 1.5(7) . . . .
N5_1 C2_1 C3_1 C4_1 0.2(5) . . . .
C1_1 C2_1 C3_1 C4_1 -179.0(3) . . . .
C2_1 C3_1 C4_1 C5_1 -0.4(6) . . . .
C3_1 C4_1 C5_1 C6_1 -0.3(5) . . . .
C7_1 N6_1 C6_1 C5_1 1.0(6) . . . .
N7_1 N6_1 C6_1 C5_1 -178.6(3) . . . .
C7_1 N6_1 C6_1 N5_1 -178.0(3) . . . .
N7_1 N6_1 C6_1 N5_1 2.3(4) . . . .
C4_1 C5_1 C6_1 N6_1 -177.6(3) . . . .
C4_1 C5_1 C6_1 N5_1 1.2(5) . . . .
C2_1 N5_1 C6_1 N6_1 177.4(3) . . . .
Fe1_1 N5_1 C6_1 N6_1 -0.6(4) . . . .
C2_1 N5_1 C6_1 C5_1 -1.5(5) . . . .
Fe1_1 N5_1 C6_1 C5_1 -179.6(3) . . . .
C6_1 N6_1 C7_1 C8_1 -179.2(4) . . . .
N7_1 N6_1 C7_1 C8_1 0.4(4) . . . .
N6_1 C7_1 C8_1 C9_1 -0.5(4) . . . .
N6_1 N7_1 C9_1 C8_1 -0.2(4) . . . .
Fe1_1 N7_1 C9_1 C8_1 -176.3(3) . . . .
C7_1 C8_1 C9_1 N7_1 0.5(5) . . . .
N10_1 N11_1 C10_1 N8_1 0.8(4) . . . .
N10_1 N11_1 C10_1 C11_1 178.9(4) . . . .
N9_1 N8_1 C10_1 N11_1 -0.4(4) . . . .
Fe1_1 N8_1 C10_1 N11_1 178.8(2) . . . .
N9_1 N8_1 C10_1 C11_1 -178.9(3) . . . .
Fe1_1 N8_1 C10_1 C11_1 0.3(4) . . . .
C15_1 N12_1 C11_1 C12_1 -1.0(5) . . . .
Fe1_1 N12_1 C11_1 C12_1 177.9(3) . . . .
C15_1 N12_1 C11_1 C10_1 178.6(3) . . . .
Fe1_1 N12_1 C11_1 C10_1 -2.5(4) . . . .
N11_1 C10_1 C11_1 C12_1 2.5(6) . . . .
N8_1 C10_1 C11_1 C12_1 -179.2(3) . . . .
N11_1 C10_1 C11_1 N12_1 -177.1(3) . . . .
N8_1 C10_1 C11_1 N12_1 1.2(4) . . . .
N12_1 C11_1 C12_1 C13_1 1.7(5) . . . .
C10_1 C11_1 C12_1 C13_1 -177.9(4) . . . .
C11_1 C12_1 C13_1 C14_1 -0.7(6) . . . .
C12_1 C13_1 C14_1 C15_1 -1.0(6) . . . .
C11_1 N12_1 C15_1 C14_1 -0.8(5) . . . .
Fe1_1 N12_1 C15_1 C14_1 -179.8(2) . . . .
C11_1 N12_1 C15_1 N13_1 178.6(3) . . . .
Fe1_1 N12_1 C15_1 N13_1 -0.4(4) . . . .
C13_1 C14_1 C15_1 N12_1 1.7(5) . . . .
C13_1 C14_1 C15_1 N13_1 -177.6(3) . . . .
N14_1 N13_1 C15_1 N12_1 -2.3(4) . . . .
C16_1 N13_1 C15_1 N12_1 -175.6(3) . . . .
N14_1 N13_1 C15_1 C14_1 177.1(3) . . . .
C16_1 N13_1 C15_1 C14_1 3.8(6) . . . .
N14_1 N13_1 C16_1 C17_1 -0.4(4) . . . .
C15_1 N13_1 C16_1 C17_1 173.4(3) . . . .
N13_1 C16_1 C17_1 C18_1 0.8(4) . . . .
C16_1 C17_1 C18_1 N14_1 -0.9(4) . . . .
N13_1 N14_1 C18_1 C17_1 0.7(4) . . . .
Fe1_1 N14_1 C18_1 C17_1 -177.4(3) . . . .
